data_7207098
loop_
_publ_author_name
'Jin, Rui-Fang'
'Yang, Shi-Yao'
'Li, Hui-Min'
'Long, La-Sheng'
'Huang, Rong-Bin'
'Zheng, Lan-Sun'

_publ_section_title
;
 Effect of ionic radius on the assemblies of first row transition
 metal--5-tert-butylisophthalates--(2,2&#x2032;-bipyridine or
 phenanthroline) coordination compounds
;
_journal_issue 4
_journal_name_full CrystEngComm
_journal_page_first 1301
_journal_paper_doi 10.1039/c1ce05959a
_journal_volume 14
_journal_year 2012
_chemical_formula_moiety '2(C24 H22 N2 O5 Zn), H2 O'
_chemical_formula_sum 'C48 H46 N4 O11 Zn2'
_chemical_formula_weight 985.63
_chemical_name_systematic
;
?
;
_space_group_IT_number 15
_symmetry_cell_setting monoclinic
_symmetry_space_group_name_Hall '-C 2yc'
_symmetry_space_group_name_H-M 'C 1 2/c 1'
_atom_sites_solution_hydrogens geom
_atom_sites_solution_primary direct
_atom_sites_solution_secondary difmap
_audit_creation_method SHELXL-97
_cell_angle_alpha 90.00
_cell_angle_beta 96.34(3)
_cell_angle_gamma 90.00
_cell_formula_units_Z 4
_cell_length_a 22.638(5)
_cell_length_b 9.995(2)
_cell_length_c 19.913(4)
_cell_measurement_reflns_used 19003
_cell_measurement_temperature 173(2)
_cell_measurement_theta_max 54.99
_cell_measurement_theta_min 6.18
_cell_volume 4478.1(16)
_computing_cell_refinement PROCESS-AUTO
_computing_data_collection 'PROCESS-AUTO (Rigaku Corporation,1998)'
_computing_data_reduction 'teXsan (Molecular Structure Corporation & Rigaku Corporation, 1999)'
_computing_molecular_graphics 'ORTEP-II (Johnson, 1976)'
_computing_publication_material 'SHELXL-97 (Sheldrick, 1997)'
_computing_structure_refinement 'SHELXL-97 (Sheldrick, 1997)'
_computing_structure_solution 'SHELXS-97 (Sheldrick, 1990)'
_diffrn_ambient_temperature 173(2)
_diffrn_measured_fraction_theta_full 0.998
_diffrn_measured_fraction_theta_max 0.998
_diffrn_measurement_device_type 'Rigaku R-AXIS RAPID imaging plate'
_diffrn_measurement_method 'omega scan'
_diffrn_radiation_monochromator graphite
_diffrn_radiation_source 'fine-focus sealed tube'
_diffrn_radiation_type MoK\a
_diffrn_radiation_wavelength 0.71073
_diffrn_reflns_av_R_equivalents 0.1278
_diffrn_reflns_av_sigmaI/netI 0.0826
_diffrn_reflns_limit_h_max 26
_diffrn_reflns_limit_h_min -29
_diffrn_reflns_limit_k_max 12
_diffrn_reflns_limit_k_min -12
_diffrn_reflns_limit_l_max 25
_diffrn_reflns_limit_l_min -25
_diffrn_reflns_number 32712
_diffrn_reflns_theta_full 27.48
_diffrn_reflns_theta_max 27.48
_diffrn_reflns_theta_min 3.10
_exptl_absorpt_coefficient_mu 1.138
_exptl_absorpt_correction_T_max 0.8756
_exptl_absorpt_correction_T_min 0.7641
_exptl_absorpt_correction_type multi-scan
_exptl_absorpt_process_details 'Tompa_analytical (Rigaku Corporation, 1999)'
_exptl_crystal_colour colorless
_exptl_crystal_density_diffrn 1.462
_exptl_crystal_density_meas ?
_exptl_crystal_density_method 'not measured'
_exptl_crystal_description block
_exptl_crystal_F_000 2040
_exptl_crystal_size_max 0.25
_exptl_crystal_size_mid 0.12
_exptl_crystal_size_min 0.12
_refine_diff_density_max 0.964
_refine_diff_density_min -1.488
_refine_diff_density_rms 0.138
_refine_ls_extinction_coef 0.0036(5)
_refine_ls_extinction_expression Fc^*^=kFc[1+0.001xFc^2^\l^3^/sin(2\q)]^-1/4^
_refine_ls_extinction_method SHELXL
_refine_ls_goodness_of_fit_ref 1.150
_refine_ls_hydrogen_treatment mixed
_refine_ls_matrix_type full
_refine_ls_number_parameters 301
_refine_ls_number_reflns 5116
_refine_ls_number_restraints 1
_refine_ls_restrained_S_all 1.150
_refine_ls_R_factor_all 0.1138
_refine_ls_R_factor_gt 0.0719
_refine_ls_shift/su_max 0.001
_refine_ls_shift/su_mean 0.000
_refine_ls_structure_factor_coef Fsqd
_refine_ls_weighting_details 'calc w=1/[\s^2^(Fo^2^)+(0.1033P)^2^+0.0000P] where P=(Fo^2^+2Fc^2^)/3'
_refine_ls_weighting_scheme calc
_refine_ls_wR_factor_gt 0.1746
_refine_ls_wR_factor_ref 0.2172
_reflns_number_gt 3161
_reflns_number_total 5116
_reflns_threshold_expression >2sigma(I)
_cod_data_source_file c1ce05959a.txt
_cod_data_source_block ZnPhen-{[Zn(phen)(tbip)(H2O)].0.5H2O}n
_cod_depositor_comments
;
The following automatic conversions were performed:

'_exptl_crystal_density_meas' value 'not measured' was changed to '?'
- the value is perceived as not measured.

Automatic conversion script
Id: cif_fix_values 3008 2015-01-20 13:52:24Z robertas 
;
_cod_original_cell_volume 4478.2(16)
_cod_original_sg_symbol_H-M C2/c
_cod_database_code 7207098

loop_
_symmetry_equiv_pos_as_xyz
'x, y, z'
'-x, y, -z+1/2'
'x+1/2, y+1/2, z'
'-x+1/2, y+1/2, -z+1/2'
'-x, -y, -z'
'x, -y, z-1/2'
'-x+1/2, -y+1/2, -z'
'x+1/2, -y+1/2, z-1/2'

loop_
_atom_site_label
_atom_site_type_symbol
_atom_site_fract_x
_atom_site_fract_y
_atom_site_fract_z
_atom_site_U_iso_or_equiv
_atom_site_adp_type
_atom_site_occupancy
_atom_site_symmetry_multiplicity
_atom_site_calc_flag
_atom_site_refinement_flags
Zn1 Zn 0.40182(2) 0.64085(5) 0.55479(2) 0.0373(2) Uani 1 1 d .
O1 O 0.34381(14) 0.5307(3) 0.48837(15) 0.0443(8) Uani 1 1 d .
O1W O 0.46154(14) 0.4843(3) 0.57880(16) 0.0443(8) Uani 1 1 d .
H1WA H 0.4716 0.4834 0.6207 0.053 Uiso 1 1 calc R
H1WB H 0.4921 0.4923 0.5578 0.053 Uiso 1 1 d R
O2 O 0.42472(14) 0.5883(4) 0.44195(15) 0.0426(8) Uani 1 1 d .
O2W O 0.5000 0.7215(7) 0.2500 0.097(2) Uani 1 2 d SD
H2WA H 0.521(3) 0.647(4) 0.263(4) 0.117 Uiso 1 1 d D
O3 O 0.43553(15) 0.4826(4) 0.20074(17) 0.0594(11) Uani 1 1 d .
O4 O 0.36055(14) 0.3764(3) 0.13902(15) 0.0419(8) Uani 1 1 d .
N1 N 0.46430(17) 0.7920(4) 0.59249(19) 0.0406(9) Uani 1 1 d .
N2 N 0.36241(18) 0.8247(4) 0.50969(18) 0.0406(10) Uani 1 1 d .
C1 C 0.3458(2) 0.4761(5) 0.3723(2) 0.0380(11) Uani 1 1 d .
C2 C 0.37760(19) 0.4732(4) 0.3162(2) 0.0356(10) Uani 1 1 d .
H2A H 0.4173 0.5055 0.3198 0.043 Uiso 1 1 calc R
C3 C 0.3514(2) 0.4235(5) 0.2551(2) 0.0382(11) Uani 1 1 d .
C4 C 0.2924(2) 0.3799(5) 0.2496(2) 0.0401(11) Uani 1 1 d .
H4A H 0.2747 0.3461 0.2075 0.048 Uiso 1 1 calc R
C5 C 0.2588(2) 0.3846(5) 0.3044(2) 0.0375(11) Uani 1 1 d .
C6 C 0.2873(2) 0.4322(5) 0.3656(2) 0.0390(11) Uani 1 1 d .
H6A H 0.2658 0.4347 0.4039 0.047 Uiso 1 1 calc R
C7 C 0.3739(2) 0.5346(5) 0.4381(2) 0.0372(11) Uani 1 1 d .
C8 C 0.3854(2) 0.4279(5) 0.1935(2) 0.0399(11) Uani 1 1 d .
C9 C 0.1937(2) 0.3451(5) 0.2988(2) 0.0445(12) Uani 1 1 d .
C10 C 0.1698(2) 0.2954(6) 0.2274(2) 0.0529(14) Uani 1 1 d .
H10A H 0.1938 0.2197 0.2148 0.079 Uiso 1 1 calc R
H10B H 0.1720 0.3681 0.1947 0.079 Uiso 1 1 calc R
H10C H 0.1283 0.2669 0.2273 0.079 Uiso 1 1 calc R
C11 C 0.1568(2) 0.4705(6) 0.3132(3) 0.0577(15) Uani 1 1 d .
H11A H 0.1615 0.5390 0.2790 0.087 Uiso 1 1 calc R
H11B H 0.1707 0.5057 0.3580 0.087 Uiso 1 1 calc R
H11C H 0.1147 0.4459 0.3115 0.087 Uiso 1 1 calc R
C12 C 0.1843(2) 0.2348(6) 0.3499(3) 0.0556(14) Uani 1 1 d .
H12A H 0.2048 0.1533 0.3381 0.083 Uiso 1 1 calc R
H12B H 0.1417 0.2165 0.3492 0.083 Uiso 1 1 calc R
H12C H 0.2003 0.2641 0.3953 0.083 Uiso 1 1 calc R
C13 C 0.5125(2) 0.7756(6) 0.6364(3) 0.0535(14) Uani 1 1 d .
H13A H 0.5217 0.6880 0.6529 0.064 Uiso 1 1 calc R
C14 C 0.5501(3) 0.8797(6) 0.6594(3) 0.0668(18) Uani 1 1 d .
H14A H 0.5842 0.8631 0.6905 0.080 Uiso 1 1 calc R
C15 C 0.5371(2) 1.0066(6) 0.6364(3) 0.0671(17) Uani 1 1 d .
H15A H 0.5624 1.0790 0.6515 0.080 Uiso 1 1 calc R
C16 C 0.4862(2) 1.0296(5) 0.5903(3) 0.0490(13) Uani 1 1 d .
C17 C 0.4686(3) 1.1588(5) 0.5645(3) 0.0604(16) Uani 1 1 d .
H17A H 0.4929 1.2343 0.5769 0.072 Uiso 1 1 calc R
C18 C 0.4178(3) 1.1750(6) 0.5226(3) 0.0616(16) Uani 1 1 d .
H18A H 0.4072 1.2616 0.5057 0.074 Uiso 1 1 calc R
C19 C 0.3800(2) 1.0650(5) 0.5035(3) 0.0502(13) Uani 1 1 d .
C20 C 0.3245(3) 1.0761(7) 0.4617(3) 0.0630(16) Uani 1 1 d .
H20A H 0.3112 1.1612 0.4451 0.076 Uiso 1 1 calc R
C21 C 0.2904(3) 0.9645(6) 0.4455(3) 0.0570(15) Uani 1 1 d .
H21A H 0.2535 0.9716 0.4179 0.068 Uiso 1 1 calc R
C22 C 0.3113(2) 0.8398(5) 0.4705(2) 0.0478(13) Uani 1 1 d .
H22A H 0.2878 0.7627 0.4589 0.057 Uiso 1 1 calc R
C23 C 0.3963(2) 0.9354(5) 0.5259(2) 0.0415(11) Uani 1 1 d .
C24 C 0.4510(2) 0.9170(5) 0.5706(2) 0.0415(11) Uani 1 1 d .

loop_
_atom_site_aniso_label
_atom_site_aniso_U_11
_atom_site_aniso_U_22
_atom_site_aniso_U_33
_atom_site_aniso_U_23
_atom_site_aniso_U_13
_atom_site_aniso_U_12
Zn1 0.0479(4) 0.0330(4) 0.0307(4) -0.0008(2) 0.0025(2) -0.0033(2)
O1 0.059(2) 0.045(2) 0.0289(17) -0.0076(14) 0.0074(15) -0.0056(16)
O1W 0.054(2) 0.040(2) 0.0399(19) -0.0005(15) 0.0080(15) -0.0014(16)
O2 0.045(2) 0.044(2) 0.0376(18) -0.0057(15) 0.0022(14) -0.0071(16)
O2W 0.122(6) 0.051(5) 0.112(6) 0.000 -0.020(5) 0.000
O3 0.045(2) 0.094(3) 0.041(2) -0.0176(19) 0.0074(16) -0.019(2)
O4 0.049(2) 0.046(2) 0.0304(17) -0.0034(14) -0.0003(14) -0.0024(15)
N1 0.045(2) 0.033(2) 0.042(2) -0.0019(17) 0.0003(17) 0.0023(18)
N2 0.050(2) 0.042(2) 0.030(2) -0.0004(17) 0.0045(17) -0.0024(19)
C1 0.050(3) 0.032(3) 0.031(2) 0.0003(19) 0.003(2) 0.002(2)
C2 0.037(2) 0.035(3) 0.034(2) 0.0009(19) 0.0019(18) 0.0017(19)
C3 0.046(3) 0.038(3) 0.031(2) -0.003(2) 0.0051(19) 0.001(2)
C4 0.050(3) 0.040(3) 0.030(2) -0.0026(19) 0.000(2) -0.001(2)
C5 0.042(3) 0.035(3) 0.035(2) 0.0005(19) 0.002(2) -0.002(2)
C6 0.046(3) 0.041(3) 0.031(2) -0.002(2) 0.0073(19) -0.007(2)
C7 0.046(3) 0.033(3) 0.032(2) 0.0006(19) 0.003(2) 0.005(2)
C8 0.043(3) 0.044(3) 0.033(2) -0.001(2) 0.003(2) 0.007(2)
C9 0.045(3) 0.050(3) 0.039(3) 0.000(2) 0.004(2) -0.004(2)
C10 0.050(3) 0.063(4) 0.044(3) -0.006(3) -0.002(2) -0.003(3)
C11 0.050(3) 0.067(4) 0.057(3) -0.003(3) 0.006(3) 0.007(3)
C12 0.057(3) 0.057(4) 0.052(3) 0.003(3) 0.003(3) -0.015(3)
C13 0.053(3) 0.043(3) 0.061(3) 0.000(3) -0.011(3) -0.001(2)
C14 0.061(4) 0.055(4) 0.079(4) -0.011(3) -0.019(3) -0.007(3)
C15 0.058(4) 0.048(4) 0.093(5) -0.019(3) -0.002(3) -0.016(3)
C16 0.050(3) 0.033(3) 0.065(4) -0.009(2) 0.009(3) -0.001(2)
C17 0.066(4) 0.034(3) 0.083(4) -0.001(3) 0.018(3) -0.001(3)
C18 0.075(4) 0.035(3) 0.078(4) 0.006(3) 0.023(3) 0.006(3)
C19 0.060(3) 0.040(3) 0.053(3) 0.008(2) 0.016(3) 0.009(3)
C20 0.077(4) 0.055(4) 0.058(4) 0.016(3) 0.011(3) 0.022(3)
C21 0.058(4) 0.067(4) 0.045(3) 0.008(3) 0.002(2) 0.014(3)
C22 0.049(3) 0.053(4) 0.040(3) 0.002(2) 0.001(2) 0.002(2)
C23 0.050(3) 0.039(3) 0.037(3) 0.003(2) 0.011(2) 0.004(2)
C24 0.047(3) 0.035(3) 0.043(3) -0.005(2) 0.008(2) -0.004(2)

loop_
_atom_type_symbol
_atom_type_description
_atom_type_scat_dispersion_real
_atom_type_scat_dispersion_imag
_atom_type_scat_source
C C 0.0033 0.0016 'International Tables Vol C Tables 4.2.6.8 and 6.1.1.4'
H H 0.0000 0.0000 'International Tables Vol C Tables 4.2.6.8 and 6.1.1.4'
N N 0.0061 0.0033 'International Tables Vol C Tables 4.2.6.8 and 6.1.1.4'
O O 0.0106 0.0060 'International Tables Vol C Tables 4.2.6.8 and 6.1.1.4'
Zn Zn 0.2839 1.4301 'International Tables Vol C Tables 4.2.6.8 and 6.1.1.4'

loop_
_geom_angle_atom_site_label_1
_geom_angle_atom_site_label_2
_geom_angle_atom_site_label_3
_geom_angle
_geom_angle_site_symmetry_1
_geom_angle_site_symmetry_3
O4 Zn1 O1 99.58(13) 6_566 .
O4 Zn1 O1W 95.36(13) 6_566 .
O1 Zn1 O1W 95.55(13) . .
O4 Zn1 N1 96.72(14) 6_566 .
O1 Zn1 N1 160.46(14) . .
O1W Zn1 N1 93.57(14) . .
O4 Zn1 N2 101.98(14) 6_566 .
O1 Zn1 N2 89.04(14) . .
O1W Zn1 N2 161.07(14) . .
N1 Zn1 N2 77.05(15) . .
O4 Zn1 O2 157.10(13) 6_566 .
O1 Zn1 O2 58.53(12) . .
O1W Zn1 O2 81.38(12) . .
N1 Zn1 O2 106.08(13) . .
N2 Zn1 O2 85.45(13) . .
O4 Zn1 C7 128.82(15) 6_566 .
O1 Zn1 C7 29.39(13) . .
O1W Zn1 C7 89.18(14) . .
N1 Zn1 C7 133.92(15) . .
N2 Zn1 C7 85.86(14) . .
O2 Zn1 C7 29.17(12) . .
C7 O1 Zn1 97.4(3) . .
Zn1 O1W H1WA 109.5 . .
Zn1 O1W H1WB 111.0 . .
H1WA O1W H1WB 110.1 . .
C7 O2 Zn1 82.0(3) . .
C8 O4 Zn1 122.8(3) . 6_565
C13 N1 C24 117.7(4) . .
C13 N1 Zn1 127.1(4) . .
C24 N1 Zn1 115.1(3) . .
C22 N2 C23 118.4(4) . .
C22 N2 Zn1 128.6(4) . .
C23 N2 Zn1 113.0(3) . .
C6 C1 C2 119.2(4) . .
C6 C1 C7 120.8(4) . .
C2 C1 C7 119.9(4) . .
C3 C2 C1 120.1(4) . .
C3 C2 H2A 119.9 . .
C1 C2 H2A 119.9 . .
C2 C3 C4 119.6(4) . .
C2 C3 C8 119.4(4) . .
C4 C3 C8 120.7(4) . .
C5 C4 C3 121.7(4) . .
C5 C4 H4A 119.2 . .
C3 C4 H4A 119.2 . .
C4 C5 C6 117.0(4) . .
C4 C5 C9 122.8(4) . .
C6 C5 C9 120.2(4) . .
C1 C6 C5 122.4(4) . .
C1 C6 H6A 118.8 . .
C5 C6 H6A 118.8 . .
O2 C7 O1 121.9(4) . .
O2 C7 C1 120.6(4) . .
O1 C7 C1 117.4(4) . .
O2 C7 Zn1 68.8(2) . .
O1 C7 Zn1 53.2(2) . .
C1 C7 Zn1 169.4(3) . .
O3 C8 O4 125.7(4) . .
O3 C8 C3 117.0(4) . .
O4 C8 C3 117.4(4) . .
C5 C9 C12 110.1(4) . .
C5 C9 C10 113.0(4) . .
C12 C9 C10 108.6(4) . .
C5 C9 C11 108.4(4) . .
C12 C9 C11 109.9(5) . .
C10 C9 C11 106.7(4) . .
C9 C10 H10A 109.5 . .
C9 C10 H10B 109.5 . .
H10A C10 H10B 109.5 . .
C9 C10 H10C 109.5 . .
H10A C10 H10C 109.5 . .
H10B C10 H10C 109.5 . .
C9 C11 H11A 109.5 . .
C9 C11 H11B 109.5 . .
H11A C11 H11B 109.5 . .
C9 C11 H11C 109.5 . .
H11A C11 H11C 109.5 . .
H11B C11 H11C 109.5 . .
C9 C12 H12A 109.5 . .
C9 C12 H12B 109.5 . .
H12A C12 H12B 109.5 . .
C9 C12 H12C 109.5 . .
H12A C12 H12C 109.5 . .
H12B C12 H12C 109.5 . .
N1 C13 C14 123.5(5) . .
N1 C13 H13A 118.3 . .
C14 C13 H13A 118.3 . .
C15 C14 C13 118.9(5) . .
C15 C14 H14A 120.6 . .
C13 C14 H14A 120.6 . .
C14 C15 C16 119.9(5) . .
C14 C15 H15A 120.1 . .
C16 C15 H15A 120.1 . .
C24 C16 C15 116.5(5) . .
C24 C16 C17 119.6(5) . .
C15 C16 C17 123.8(5) . .
C18 C17 C16 120.8(5) . .
C18 C17 H17A 119.6 . .
C16 C17 H17A 119.6 . .
C17 C18 C19 121.3(5) . .
C17 C18 H18A 119.4 . .
C19 C18 H18A 119.4 . .
C23 C19 C18 119.9(5) . .
C23 C19 C20 116.0(5) . .
C18 C19 C20 124.1(5) . .
C21 C20 C19 120.5(5) . .
C21 C20 H20A 119.7 . .
C19 C20 H20A 119.7 . .
C20 C21 C22 118.5(5) . .
C20 C21 H21A 120.7 . .
C22 C21 H21A 120.7 . .
N2 C22 C21 123.1(5) . .
N2 C22 H22A 118.5 . .
C21 C22 H22A 118.5 . .
N2 C23 C19 123.4(5) . .
N2 C23 C24 117.4(4) . .
C19 C23 C24 119.2(5) . .
N1 C24 C16 123.5(5) . .
N1 C24 C23 117.4(4) . .
C16 C24 C23 119.1(5) . .

loop_
_geom_bond_atom_site_label_1
_geom_bond_atom_site_label_2
_geom_bond_distance
_geom_bond_site_symmetry_2
Zn1 O4 2.015(3) 6_566
Zn1 O1 2.074(3) .
Zn1 O1W 2.088(3) .
Zn1 N1 2.148(4) .
Zn1 N2 2.191(4) .
Zn1 O2 2.419(3) .
Zn1 C7 2.569(5) .
O1 C7 1.271(5) .
O1W H1WA 0.8400 .
O1W H1WB 0.8499 .
O2 C7 1.264(5) .
O2W H2WA 0.91(5) .
O3 C8 1.253(5) .
O4 C8 1.275(5) .
O4 Zn1 2.015(3) 6_565
N1 C13 1.332(6) .
N1 C24 1.346(6) .
N2 C22 1.332(6) .
N2 C23 1.365(6) .
C1 C6 1.388(6) .
C1 C2 1.395(6) .
C1 C7 1.510(6) .
C2 C3 1.384(6) .
C2 H2A 0.9500 .
C3 C4 1.398(6) .
C3 C8 1.520(6) .
C4 C5 1.397(6) .
C4 H4A 0.9500 .
C5 C6 1.398(6) .
C5 C9 1.517(7) .
C6 H6A 0.9500 .
C9 C12 1.532(7) .
C9 C10 1.547(6) .
C9 C11 1.551(7) .
C10 H10A 0.9800 .
C10 H10B 0.9800 .
C10 H10C 0.9800 .
C11 H11A 0.9800 .
C11 H11B 0.9800 .
C11 H11C 0.9800 .
C12 H12A 0.9800 .
C12 H12B 0.9800 .
C12 H12C 0.9800 .
C13 C14 1.389(7) .
C13 H13A 0.9500 .
C14 C15 1.369(8) .
C14 H14A 0.9500 .
C15 C16 1.411(8) .
C15 H15A 0.9500 .
C16 C24 1.410(7) .
C16 C17 1.430(7) .
C17 C18 1.356(8) .
C17 H17A 0.9500 .
C18 C19 1.419(8) .
C18 H18A 0.9500 .
C19 C23 1.406(7) .
C19 C20 1.431(7) .
C20 C21 1.375(8) .
C20 H20A 0.9500 .
C21 C22 1.405(7) .
C21 H21A 0.9500 .
C22 H22A 0.9500 .
C23 C24 1.455(7) .

loop_
_geom_hbond_atom_site_label_D
_geom_hbond_atom_site_label_H
_geom_hbond_atom_site_label_A
_geom_hbond_distance_DH
_geom_hbond_distance_HA
_geom_hbond_distance_DA
_geom_hbond_angle_DHA
_geom_hbond_site_symmetry_A
O1W H1WA O3 0.84 1.90 2.582(5) 137.5 6_566
O1W H1WB O2 0.85 2.05 2.750(5) 139.5 5_666
O2W H2WA O3 0.91(5) 2.01(5) 2.912(7) 175(9) 2_655

loop_
_geom_torsion_atom_site_label_1
_geom_torsion_atom_site_label_2
_geom_torsion_atom_site_label_3
_geom_torsion_atom_site_label_4
_geom_torsion
_geom_torsion_site_symmetry_1
O4 Zn1 O1 C7 -174.8(3) 6_566
O1W Zn1 O1 C7 -78.4(3) .
N1 Zn1 O1 C7 39.1(5) .
N2 Zn1 O1 C7 83.2(3) .
O2 Zn1 O1 C7 -2.0(3) .
O4 Zn1 O2 C7 20.6(5) 6_566
O1 Zn1 O2 C7 2.0(3) .
O1W Zn1 O2 C7 104.0(3) .
N1 Zn1 O2 C7 -164.8(3) .
N2 Zn1 O2 C7 -89.7(3) .
O4 Zn1 N1 C13 74.9(4) 6_566
O1 Zn1 N1 C13 -138.6(5) .
O1W Zn1 N1 C13 -20.9(4) .
N2 Zn1 N1 C13 175.7(5) .
O2 Zn1 N1 C13 -103.0(4) .
C7 Zn1 N1 C13 -113.2(4) .
O4 Zn1 N1 C24 -102.3(3) 6_566
O1 Zn1 N1 C24 44.1(6) .
O1W Zn1 N1 C24 161.9(3) .
N2 Zn1 N1 C24 -1.5(3) .
O2 Zn1 N1 C24 79.8(3) .
C7 Zn1 N1 C24 69.6(4) .
O4 Zn1 N2 C22 -83.6(4) 6_566
O1 Zn1 N2 C22 15.9(4) .
O1W Zn1 N2 C22 120.4(5) .
N1 Zn1 N2 C22 -177.9(4) .
O2 Zn1 N2 C22 74.4(4) .
C7 Zn1 N2 C22 45.2(4) .
O4 Zn1 N2 C23 95.8(3) 6_566
O1 Zn1 N2 C23 -164.6(3) .
O1W Zn1 N2 C23 -60.2(6) .
N1 Zn1 N2 C23 1.5(3) .
O2 Zn1 N2 C23 -106.1(3) .
C7 Zn1 N2 C23 -135.4(3) .
C6 C1 C2 C3 -1.9(7) .
C7 C1 C2 C3 -178.0(4) .
C1 C2 C3 C4 1.8(7) .
C1 C2 C3 C8 176.8(4) .
C2 C3 C4 C5 -0.2(7) .
C8 C3 C4 C5 -175.0(4) .
C3 C4 C5 C6 -1.4(7) .
C3 C4 C5 C9 176.5(5) .
C2 C1 C6 C5 0.2(7) .
C7 C1 C6 C5 176.3(4) .
C4 C5 C6 C1 1.4(7) .
C9 C5 C6 C1 -176.6(4) .
Zn1 O2 C7 O1 -3.3(4) .
Zn1 O2 C7 C1 174.7(4) .
Zn1 O1 C7 O2 3.8(5) .
Zn1 O1 C7 C1 -174.2(3) .
C6 C1 C7 O2 -171.9(4) .
C2 C1 C7 O2 4.2(7) .
C6 C1 C7 O1 6.2(7) .
C2 C1 C7 O1 -177.7(4) .
C6 C1 C7 Zn1 -20(2) .
C2 C1 C7 Zn1 156.3(16) .
O4 Zn1 C7 O2 -169.9(2) 6_566
O1 Zn1 C7 O2 -176.5(4) .
O1W Zn1 C7 O2 -73.6(3) .
N1 Zn1 C7 O2 20.5(3) .
N2 Zn1 C7 O2 88.1(3) .
O4 Zn1 C7 O1 6.6(3) 6_566
O1W Zn1 C7 O1 102.9(3) .
N1 Zn1 C7 O1 -163.0(3) .
N2 Zn1 C7 O1 -95.4(3) .
O2 Zn1 C7 O1 176.5(4) .
O4 Zn1 C7 C1 35.7(19) 6_566
O1 Zn1 C7 C1 29.1(17) .
O1W Zn1 C7 C1 131.9(18) .
N1 Zn1 C7 C1 -133.9(18) .
N2 Zn1 C7 C1 -66.3(18) .
O2 Zn1 C7 C1 -154(2) .
Zn1 O4 C8 O3 5.7(7) 6_565
Zn1 O4 C8 C3 -174.7(3) 6_565
C2 C3 C8 O3 -3.0(7) .
C4 C3 C8 O3 171.9(5) .
C2 C3 C8 O4 177.3(4) .
C4 C3 C8 O4 -7.8(7) .
C4 C5 C9 C12 123.5(5) .
C6 C5 C9 C12 -58.6(6) .
C4 C5 C9 C10 1.9(7) .
C6 C5 C9 C10 179.8(4) .
C4 C5 C9 C11 -116.2(5) .
C6 C5 C9 C11 61.7(6) .
C24 N1 C13 C14 -1.4(8) .
Zn1 N1 C13 C14 -178.6(4) .
N1 C13 C14 C15 0.5(10) .
C13 C14 C15 C16 0.1(10) .
C14 C15 C16 C24 0.2(9) .
C14 C15 C16 C17 178.9(6) .
C24 C16 C17 C18 1.6(9) .
C15 C16 C17 C18 -177.0(6) .
C16 C17 C18 C19 0.7(9) .
C17 C18 C19 C23 -2.6(9) .
C17 C18 C19 C20 177.3(6) .
C23 C19 C20 C21 -0.1(8) .
C18 C19 C20 C21 -179.9(5) .
C19 C20 C21 C22 -0.3(8) .
C23 N2 C22 C21 -0.5(7) .
Zn1 N2 C22 C21 178.9(4) .
C20 C21 C22 N2 0.6(8) .
C22 N2 C23 C19 0.0(7) .
Zn1 N2 C23 C19 -179.4(4) .
C22 N2 C23 C24 178.1(4) .
Zn1 N2 C23 C24 -1.4(5) .
C18 C19 C23 N2 -179.9(5) .
C20 C19 C23 N2 0.2(8) .
C18 C19 C23 C24 2.1(7) .
C20 C19 C23 C24 -177.8(4) .
C13 N1 C24 C16 1.8(7) .
Zn1 N1 C24 C16 179.3(4) .
C13 N1 C24 C23 -176.2(4) .
Zn1 N1 C24 C23 1.3(5) .
C15 C16 C24 N1 -1.2(8) .
C17 C16 C24 N1 -179.9(5) .
C15 C16 C24 C23 176.8(5) .
C17 C16 C24 C23 -2.0(7) .
N2 C23 C24 N1 0.1(6) .
C19 C23 C24 N1 178.2(4) .
N2 C23 C24 C16 -178.0(4) .
C19 C23 C24 C16 0.1(7) .
